data_1557083
loop_
_publ_author_name
'He, Zhen'
'Perry, Gregory J. P.'
'Procter, David J.'

_publ_section_title
;
 Sulfoxide-mediated oxidative cross-coupling of phenols
;
_journal_issue 7
_journal_name_full 'Chemical Science'
_journal_page_first 2001
_journal_page_last 2005
_journal_paper_doi 10.1039/C9SC05668H
_journal_volume 11
_journal_year 2020
_chemical_formula_moiety 'C26 H24 O6'
_chemical_formula_sum 'C26 H24 O6'
_chemical_formula_weight 432.45
_space_group_crystal_system monoclinic
_space_group_IT_number 14
_space_group_name_Hall '-P 2ybc'
_space_group_name_H-M_alt 'P 1 21/c 1'
_atom_sites_solution_hydrogens geom
_atom_sites_solution_primary dual
_audit_creation_date 2019-07-02
_audit_creation_method
;
Olex2 1.2
(compiled 2018.05.29 svn.r3508 for OlexSys, GUI svn.r5506)
;
_audit_update_record
;
2019-08-01 deposited with the CCDC.	2020-01-20 downloaded from the CCDC.
;
_cell_angle_alpha 90
_cell_angle_beta 96.170(13)
_cell_angle_gamma 90
_cell_formula_units_Z 4
_cell_length_a 14.145(2)
_cell_length_b 7.4410(10)
_cell_length_c 24.560(4)
_cell_measurement_reflns_used 1954
_cell_measurement_temperature 149.9(3)
_cell_measurement_theta_max 21.5180
_cell_measurement_theta_min 3.0950
_cell_volume 2570.0(7)
_computing_cell_refinement 'CrysAlisPro 1.171.39.46 (Rigaku OD, 2018)'
_computing_data_collection 'CrysAlisPro 1.171.39.46 (Rigaku OD, 2018)'
_computing_data_reduction 'CrysAlisPro 1.171.39.46 (Rigaku OD, 2018)'
_computing_molecular_graphics 'Olex2 (Dolomanov et al., 2009)'
_computing_publication_material 'Olex2 (Dolomanov et al., 2009)'
_computing_structure_refinement 'ShelXL (Sheldrick, 2015)'
_computing_structure_solution 'ShelXT (Sheldrick, 2015)'
_diffrn_ambient_environment N~2~
_diffrn_ambient_temperature 149.9(3)
_diffrn_detector 'CCD plate'
_diffrn_detector_area_resol_mean 8.0714
_diffrn_detector_type Eos
_diffrn_measured_fraction_theta_full 0.974
_diffrn_measured_fraction_theta_max 0.999
_diffrn_measurement_details
;
List of Runs (angles in degrees, time in seconds):

  # Type    Start    End  Width  t~exp~   \w     \q     \k     \f   Frames
#--------------------------------------------------------------------------
  1  \w    -20.00  25.00   1.00   41.55    --  -18.77 -99.00  60.00   45
  2  \w    -20.00  25.00   1.00   41.55    --  -18.77 -99.00-180.00   45
  3  \w     -7.00  93.00   1.00   41.55    --   20.02  38.00 150.00  100
  4  \w     -7.00  93.00   1.00   41.55    --   20.02  38.00  60.00  100
  5  \w     35.00  98.00   1.00   41.55    --   20.02 178.00 150.00   63
;
_diffrn_measurement_device 'four-circle diffractometer'
_diffrn_measurement_device_type 'SuperNova, Single source at offset/far, Eos'
_diffrn_measurement_method '\w scans'
_diffrn_orient_matrix_type 'CrysAlisPro convention (1999,Acta A55,543-557)'
_diffrn_orient_matrix_UB_11 -0.0193536000
_diffrn_orient_matrix_UB_12 -0.0089217000
_diffrn_orient_matrix_UB_13 0.0253537000
_diffrn_orient_matrix_UB_21 -0.0465262000
_diffrn_orient_matrix_UB_22 0.0027429000
_diffrn_orient_matrix_UB_23 -0.0139217000
_diffrn_orient_matrix_UB_31 0.0003894000
_diffrn_orient_matrix_UB_32 -0.0949102000
_diffrn_orient_matrix_UB_33 -0.0027810000
_diffrn_radiation_monochromator mirror
_diffrn_radiation_probe x-ray
_diffrn_radiation_type MoK\a
_diffrn_radiation_wavelength 0.71073
_diffrn_reflns_av_R_equivalents 0.1094
_diffrn_reflns_av_unetI/netI 0.1331
_diffrn_reflns_Laue_measured_fraction_full 0.974
_diffrn_reflns_Laue_measured_fraction_max 0.999
_diffrn_reflns_limit_h_max 16
_diffrn_reflns_limit_h_min -16
_diffrn_reflns_limit_k_max 8
_diffrn_reflns_limit_k_min -8
_diffrn_reflns_limit_l_max 29
_diffrn_reflns_limit_l_min -29
_diffrn_reflns_number 14362
_diffrn_reflns_point_group_measured_fraction_full 0.974
_diffrn_reflns_point_group_measured_fraction_max 0.999
_diffrn_reflns_theta_full 25.242
_diffrn_reflns_theta_max 24.998
_diffrn_reflns_theta_min 2.862
_diffrn_source 'micro-focus sealed X-ray tube'
_diffrn_source_type 'SuperNova (Mo) X-ray Source'
_exptl_absorpt_coefficient_mu 0.079
_exptl_absorpt_correction_T_max 1.00000
_exptl_absorpt_correction_T_min 0.83242
_exptl_absorpt_correction_type multi-scan
_exptl_absorpt_process_details
;
CrysAlisPro 1.171.39.46 (Rigaku Oxford Diffraction, 2018)
Empirical absorption correction using spherical harmonics,
 implemented in SCALE3 ABSPACK scaling algorithm.
;
_exptl_crystal_colour 'clear light colourless'
_exptl_crystal_colour_lustre clear
_exptl_crystal_colour_modifier light
_exptl_crystal_colour_primary colourless
_exptl_crystal_density_diffrn 1.118
_exptl_crystal_description plate
_exptl_crystal_F_000 912
_exptl_crystal_size_max 0.3
_exptl_crystal_size_mid 0.2
_exptl_crystal_size_min 0.1
_refine_diff_density_max 0.214
_refine_diff_density_min -0.233
_refine_diff_density_rms 0.052
_refine_ls_extinction_method none
_refine_ls_goodness_of_fit_ref 0.975
_refine_ls_hydrogen_treatment constr
_refine_ls_matrix_type full
_refine_ls_number_parameters 295
_refine_ls_number_reflns 4517
_refine_ls_number_restraints 0
_refine_ls_restrained_S_all 0.975
_refine_ls_R_factor_all 0.1401
_refine_ls_R_factor_gt 0.0709
_refine_ls_shift/su_max 0.000
_refine_ls_shift/su_mean 0.000
_refine_ls_structure_factor_coef Fsqd
_refine_ls_weighting_details 'w=1/[\s^2^(Fo^2^)+(0.0518P)^2^] where P=(Fo^2^+2Fc^2^)/3'
_refine_ls_weighting_scheme calc
_refine_ls_wR_factor_gt 0.1404
_refine_ls_wR_factor_ref 0.1760
_reflns_Friedel_coverage 0.000
_reflns_number_gt 2218
_reflns_number_total 4517
_reflns_threshold_expression 'I > 2\s(I)'
_cod_data_source_file c9sc05668h2.cif
_cod_data_source_block adjp398
_cod_depositor_comments
;Adding full bibliography for 1557082--1557086.cif.

 Adding full bibliography for 1557082--1557086.cif.
;
_cod_original_cell_volume 2570.0(6)
_cod_database_code 1557083
_shelxl_version_number 2014/6
_shelx_space_group_comment
;
The symmetry employed for this shelxl refinement is uniquely defined
by the following loop, which should always be used as a source of
symmetry information in preference to the above space-group names.
They are only intended as comments.
;
_shelx_estimated_absorpt_t_max 0.992
_shelx_estimated_absorpt_t_min 0.977
_reflns_odcompleteness_completeness 99.84
_reflns_odcompleteness_iscentric 1
_reflns_odcompleteness_theta 26.32
_olex2_refinement_description
;
1. Fixed Uiso
 At 1.2 times of:
  All C(H) groups
 At 1.5 times of:
  All C(H,H,H) groups, All O(H) groups
2.a Aromatic/amide H refined with riding coordinates:
 C007(H007), C00D(H00D), C00F(H00F), C00G(H00G), C00K(H00K), C00L(H00L),
 C00P(H00P), C00Q(H00Q), C00T(H00T), C00U(H00U)
2.b Idealised Me refined as rotating group:
 C00O(H00A,H00B,H00C), C00R(H00E,H00H,H00I), C00V(H00J,H00M,H00N), C00W(H00O,
 H00R,H00S)
2.c Idealised tetrahedral OH refined as rotating group:
 O002(H002), O006(H006)
;
_olex2_date_sample_data_collection 2019-06-30
_olex2_submission_special_instructions 'No special instructions were received'
_oxdiff_exptl_absorpt_empirical_details
;
Empirical correction (ABSPACK) includes:
- Absorption correction using spherical harmonics
- Frame scaling
;
_oxdiff_exptl_absorpt_empirical_full_max 1.307
_oxdiff_exptl_absorpt_empirical_full_min 0.563

loop_
_space_group_symop_operation_xyz
'x, y, z'
'-x, y+1/2, -z+1/2'
'-x, -y, -z'
'x, -y-1/2, z-1/2'

loop_
_atom_site_label
_atom_site_type_symbol
_atom_site_fract_x
_atom_site_fract_y
_atom_site_fract_z
_atom_site_U_iso_or_equiv
_atom_site_adp_type
_atom_site_occupancy
_atom_site_site_symmetry_order
_atom_site_calc_flag
_atom_site_refinement_flags_posn
O001 O 0.53645(17) 0.4007(3) 0.74337(10) 0.0449(7) Uani 1 1 d .
O002 O 0.15152(16) 0.4782(4) 0.68175(10) 0.0426(7) Uani 1 1 d .
H002 H 0.1206 0.4596 0.7076 0.064 Uiso 1 1 calc GR
O003 O 0.11103(18) 0.3861(3) 0.78378(10) 0.0487(7) Uani 1 1 d .
O004 O 0.23746(19) 1.0445(3) 0.86699(10) 0.0512(8) Uani 1 1 d .
O005 O 0.08627(19) 0.9145(3) 0.89927(10) 0.0508(8) Uani 1 1 d .
O006 O 0.1551(2) 0.2382(3) 0.44407(11) 0.0621(9) Uani 1 1 d .
H006 H 0.1599 0.3245 0.4238 0.093 Uiso 1 1 calc GR
C007 C 0.3817(3) 0.4965(4) 0.76724(15) 0.0335(9) Uani 1 1 d .
H007 H 0.4070 0.5261 0.8026 0.040 Uiso 1 1 calc R
C008 C 0.2476(2) 0.4635(4) 0.69922(15) 0.0328(9) Uani 1 1 d .
C009 C 0.2262(2) 0.6141(4) 0.78938(14) 0.0320(9) Uani 1 1 d .
C00A C 0.2840(2) 0.5202(4) 0.75159(14) 0.0324(9) Uani 1 1 d .
C00B C 0.4402(3) 0.4301(4) 0.73085(15) 0.0355(9) Uani 1 1 d .
C00C C 0.2212(2) 0.1896(5) 0.59174(15) 0.0340(9) Uani 1 1 d .
C00D C 0.2583(3) 0.7817(5) 0.80945(14) 0.0362(9) Uani 1 1 d .
H00D H 0.3139 0.8290 0.7983 0.043 Uiso 1 1 calc R
C00E C 0.3065(2) 0.4029(4) 0.66097(14) 0.0324(9) Uani 1 1 d .
C00F C 0.4028(3) 0.3876(4) 0.67807(15) 0.0372(9) Uani 1 1 d .
H00F H 0.4435 0.3475 0.6533 0.045 Uiso 1 1 calc R
C00G C 0.0923(3) 0.6447(5) 0.84303(14) 0.0386(10) Uani 1 1 d .
H00G H 0.0369 0.5974 0.8546 0.046 Uiso 1 1 calc R
C00H C 0.1415(3) 0.5500(5) 0.80584(14) 0.0360(9) Uani 1 1 d .
C00I C 0.1850(3) 0.1508(5) 0.53738(15) 0.0370(9) Uani 1 1 d .
C00J C 0.2681(2) 0.3574(5) 0.60433(14) 0.0334(9) Uani 1 1 d .
C00K C 0.2108(2) 0.0581(5) 0.63240(15) 0.0386(10) Uani 1 1 d .
H00K H 0.2346 0.0807 0.6685 0.046 Uiso 1 1 calc R
C00L C 0.2747(3) 0.4757(5) 0.56269(15) 0.0431(10) Uani 1 1 d .
H00L H 0.3044 0.5855 0.5707 0.052 Uiso 1 1 calc R
C00M C 0.2099(3) 0.8783(5) 0.84518(14) 0.0391(10) Uani 1 1 d .
C00N C 0.1263(3) 0.8086(5) 0.86236(15) 0.0409(10) Uani 1 1 d .
C00O C 0.0031(3) 0.8496(5) 0.92116(15) 0.0474(11) Uani 1 1 d .
H00A H -0.0482 0.8409 0.8924 0.071 Uiso 1 1 calc GR
H00B H -0.0141 0.9311 0.9487 0.071 Uiso 1 1 calc GR
H00C H 0.0158 0.7331 0.9371 0.071 Uiso 1 1 calc GR
C00P C 0.2389(3) 0.4399(5) 0.50831(15) 0.0447(10) Uani 1 1 d .
H00P H 0.2460 0.5239 0.4810 0.054 Uiso 1 1 calc R
C00Q C 0.1659(3) -0.1030(5) 0.61913(18) 0.0494(11) Uani 1 1 d .
H00Q H 0.1596 -0.1884 0.6462 0.059 Uiso 1 1 calc R
C00R C 0.5703(3) 0.3891(5) 0.80003(15) 0.0507(11) Uani 1 1 d .
H00E H 0.6332 0.3388 0.8040 0.076 Uiso 1 1 calc GR
H00H H 0.5287 0.3136 0.8183 0.076 Uiso 1 1 calc GR
H00I H 0.5720 0.5070 0.8160 0.076 Uiso 1 1 calc GR
C00S C 0.1935(3) 0.2805(5) 0.49569(15) 0.0446(11) Uani 1 1 d .
C00T C 0.1299(3) -0.1371(5) 0.56512(18) 0.0541(12) Uani 1 1 d .
H00T H 0.0993 -0.2457 0.5565 0.065 Uiso 1 1 calc R
C00U C 0.1384(3) -0.0164(5) 0.52501(17) 0.0505(11) Uani 1 1 d .
H00U H 0.1138 -0.0423 0.4892 0.061 Uiso 1 1 calc R
C00V C 0.0315(3) 0.3008(5) 0.80436(16) 0.0579(12) Uani 1 1 d .
H00J H -0.0246 0.3720 0.7952 0.087 Uiso 1 1 calc GR
H00M H 0.0433 0.2897 0.8434 0.087 Uiso 1 1 calc GR
H00N H 0.0224 0.1837 0.7883 0.087 Uiso 1 1 calc GR
C00W C 0.3157(3) 1.1315(6) 0.84546(19) 0.0810(16) Uani 1 1 d .
H00O H 0.3035 1.1389 0.8063 0.121 Uiso 1 1 calc GR
H00R H 0.3727 1.0637 0.8551 0.121 Uiso 1 1 calc GR
H00S H 0.3233 1.2504 0.8605 0.121 Uiso 1 1 calc GR

loop_
_atom_site_aniso_label
_atom_site_aniso_U_11
_atom_site_aniso_U_22
_atom_site_aniso_U_33
_atom_site_aniso_U_23
_atom_site_aniso_U_13
_atom_site_aniso_U_12
O001 0.0271(16) 0.0566(17) 0.0508(18) -0.0067(14) 0.0028(13) 0.0063(12)
O002 0.0234(15) 0.0619(17) 0.0426(16) -0.0039(14) 0.0039(12) 0.0030(13)
O003 0.0401(18) 0.0541(16) 0.0541(18) -0.0147(14) 0.0157(14) -0.0144(13)
O004 0.0505(19) 0.0508(17) 0.0561(19) -0.0140(14) 0.0230(15) -0.0091(14)
O005 0.0405(18) 0.0646(18) 0.0504(18) -0.0091(15) 0.0185(14) -0.0016(14)
O006 0.086(3) 0.0606(19) 0.0382(18) 0.0002(14) -0.0008(17) -0.0254(17)
C007 0.027(2) 0.040(2) 0.034(2) -0.0002(17) 0.0018(18) -0.0030(16)
C008 0.021(2) 0.037(2) 0.041(2) 0.0034(18) 0.0064(18) -0.0014(16)
C009 0.024(2) 0.039(2) 0.033(2) -0.0038(18) 0.0056(17) 0.0004(16)
C00A 0.026(2) 0.036(2) 0.036(2) -0.0031(17) 0.0062(17) -0.0051(16)
C00B 0.023(2) 0.036(2) 0.047(3) -0.0011(19) 0.0048(19) 0.0009(16)
C00C 0.029(2) 0.037(2) 0.036(2) 0.0034(19) 0.0053(18) -0.0017(16)
C00D 0.026(2) 0.047(2) 0.037(2) -0.0055(19) 0.0111(18) -0.0010(17)
C00E 0.027(2) 0.036(2) 0.036(2) 0.0046(17) 0.0074(18) -0.0026(16)
C00F 0.029(2) 0.039(2) 0.046(3) -0.0028(19) 0.0128(19) -0.0002(17)
C00G 0.024(2) 0.056(2) 0.037(2) -0.001(2) 0.0065(18) -0.0072(18)
C00H 0.030(2) 0.050(2) 0.029(2) -0.0041(19) 0.0046(18) -0.0020(18)
C00I 0.035(2) 0.039(2) 0.038(2) -0.0018(19) 0.0087(18) -0.0027(18)
C00J 0.029(2) 0.038(2) 0.035(2) -0.0054(18) 0.0092(18) 0.0012(16)
C00K 0.029(2) 0.042(2) 0.046(3) 0.002(2) 0.0089(19) 0.0048(18)
C00L 0.050(3) 0.038(2) 0.042(3) 0.002(2) 0.007(2) -0.0081(19)
C00M 0.036(2) 0.045(2) 0.037(2) -0.0050(19) 0.0058(19) -0.0065(18)
C00N 0.031(2) 0.061(3) 0.034(2) -0.006(2) 0.0172(19) 0.006(2)
C00O 0.038(3) 0.069(3) 0.038(2) 0.011(2) 0.015(2) 0.010(2)
C00P 0.056(3) 0.045(2) 0.035(2) 0.006(2) 0.012(2) -0.013(2)
C00Q 0.043(3) 0.044(2) 0.062(3) 0.012(2) 0.012(2) 0.002(2)
C00R 0.034(3) 0.062(3) 0.054(3) -0.014(2) -0.007(2) 0.007(2)
C00S 0.048(3) 0.053(2) 0.033(2) -0.008(2) 0.002(2) -0.014(2)
C00T 0.052(3) 0.043(2) 0.067(3) -0.001(2) 0.003(2) -0.016(2)
C00U 0.049(3) 0.053(3) 0.049(3) -0.007(2) 0.006(2) -0.016(2)
C00V 0.045(3) 0.068(3) 0.063(3) -0.006(2) 0.017(2) -0.023(2)
C00W 0.089(4) 0.053(3) 0.112(4) -0.021(3) 0.059(3) -0.027(3)

loop_
_atom_type_symbol
_atom_type_description
_atom_type_scat_dispersion_real
_atom_type_scat_dispersion_imag
_atom_type_scat_source
C C 0.0033 0.0016 'International Tables Vol C Tables 4.2.6.8 and 6.1.1.4'
H H 0.0000 0.0000 'International Tables Vol C Tables 4.2.6.8 and 6.1.1.4'
O O 0.0106 0.0060 'International Tables Vol C Tables 4.2.6.8 and 6.1.1.4'

loop_
_geom_angle_atom_site_label_1
_geom_angle_atom_site_label_2
_geom_angle_atom_site_label_3
_geom_angle
C00B O001 C00R 116.6(3)
C008 O002 H002 109.5
C00H O003 C00V 118.4(3)
C00M O004 C00W 117.2(3)
C00N O005 C00O 118.1(3)
C00S O006 H006 109.5
C00A C007 H007 119.6
C00B C007 H007 119.6
C00B C007 C00A 120.7(3)
O002 C008 C00A 120.9(3)
O002 C008 C00E 117.0(3)
C00E C008 C00A 121.9(3)
C00D C009 C00A 117.6(3)
C00H C009 C00A 125.0(3)
C00H C009 C00D 117.4(3)
C007 C00A C009 118.8(3)
C008 C00A C007 117.9(3)
C008 C00A C009 123.2(3)
O001 C00B C00F 116.1(3)
C007 C00B O001 124.1(3)
C007 C00B C00F 119.8(3)
C00I C00C C00J 119.8(3)
C00I C00C C00K 118.2(3)
C00K C00C C00J 122.1(3)
C009 C00D H00D 119.1
C00M C00D C009 121.8(4)
C00M C00D H00D 119.1
C008 C00E C00J 121.5(3)
C00F C00E C008 117.5(3)
C00F C00E C00J 121.1(3)
C00B C00F C00E 121.9(3)
C00B C00F H00F 119.0
C00E C00F H00F 119.0
C00H C00G H00G 120.3
C00N C00G H00G 120.3
C00N C00G C00H 119.4(3)
O003 C00H C009 115.5(3)
O003 C00H C00G 122.9(3)
C009 C00H C00G 121.6(3)
C00C C00I C00S 119.6(3)
C00C C00I C00U 119.6(3)
C00S C00I C00U 120.8(3)
C00C C00J C00E 121.2(3)
C00L C00J C00C 118.0(3)
C00L C00J C00E 120.7(3)
C00C C00K H00K 119.5
C00Q C00K C00C 120.9(3)
C00Q C00K H00K 119.5
C00J C00L H00L 118.4
C00J C00L C00P 123.1(3)
C00P C00L H00L 118.4
O004 C00M C00N 115.2(3)
C00D C00M O004 125.1(3)
C00D C00M C00N 119.7(3)
O005 C00N C00G 125.7(4)
O005 C00N C00M 114.2(3)
C00G C00N C00M 120.0(3)
O005 C00O H00A 109.5
O005 C00O H00B 109.5
O005 C00O H00C 109.5
H00A C00O H00B 109.5
H00A C00O H00C 109.5
H00B C00O H00C 109.5
C00L C00P H00P 120.2
C00S C00P C00L 119.5(4)
C00S C00P H00P 120.2
C00K C00Q H00Q 120.1
C00K C00Q C00T 119.7(4)
C00T C00Q H00Q 120.1
O001 C00R H00E 109.5
O001 C00R H00H 109.5
O001 C00R H00I 109.5
H00E C00R H00H 109.5
H00E C00R H00I 109.5
H00H C00R H00I 109.5
O006 C00S C00I 117.2(3)
O006 C00S C00P 122.8(4)
C00P C00S C00I 119.9(3)
C00Q C00T H00T 119.2
C00U C00T C00Q 121.5(4)
C00U C00T H00T 119.2
C00I C00U H00U 120.0
C00T C00U C00I 120.1(4)
C00T C00U H00U 120.0
O003 C00V H00J 109.5
O003 C00V H00M 109.5
O003 C00V H00N 109.5
H00J C00V H00M 109.5
H00J C00V H00N 109.5
H00M C00V H00N 109.5
O004 C00W H00O 109.5
O004 C00W H00R 109.5
O004 C00W H00S 109.5
H00O C00W H00R 109.5
H00O C00W H00S 109.5
H00R C00W H00S 109.5

loop_
_geom_bond_atom_site_label_1
_geom_bond_atom_site_label_2
_geom_bond_distance
O001 C00B 1.381(4)
O001 C00R 1.425(4)
O002 H002 0.8200
O002 C008 1.384(4)
O003 C00H 1.385(4)
O003 C00V 1.431(4)
O004 C00M 1.387(4)
O004 C00W 1.431(5)
O005 C00N 1.369(4)
O005 C00O 1.428(4)
O006 H006 0.8200
O006 C00S 1.361(4)
C007 H007 0.9300
C007 C00A 1.405(4)
C007 C00B 1.374(5)
C008 C00A 1.398(4)
C008 C00E 1.396(5)
C009 C00A 1.477(5)
C009 C00D 1.399(4)
C009 C00H 1.389(5)
C00B C00F 1.383(5)
C00C C00I 1.407(4)
C00C C00J 1.432(5)
C00C C00K 1.417(5)
C00D H00D 0.9300
C00D C00M 1.373(5)
C00E C00F 1.387(4)
C00E C00J 1.477(4)
C00F H00F 0.9300
C00G H00G 0.9300
C00G C00H 1.398(5)
C00G C00N 1.377(5)
C00I C00S 1.421(5)
C00I C00U 1.426(5)
C00J C00L 1.360(4)
C00K H00K 0.9300
C00K C00Q 1.379(5)
C00L H00L 0.9300
C00L C00P 1.402(5)
C00M C00N 1.397(5)
C00O H00A 0.9600
C00O H00B 0.9600
C00O H00C 0.9600
C00P H00P 0.9300
C00P C00S 1.368(5)
C00Q H00Q 0.9300
C00Q C00T 1.392(5)
C00R H00E 0.9600
C00R H00H 0.9600
C00R H00I 0.9600
C00T H00T 0.9300
C00T C00U 1.348(5)
C00U H00U 0.9300
C00V H00J 0.9600
C00V H00M 0.9600
C00V H00N 0.9600
C00W H00O 0.9600
C00W H00R 0.9600
C00W H00S 0.9600

loop_
_smtbx_masks_void_nr
_smtbx_masks_void_average_x
_smtbx_masks_void_average_y
_smtbx_masks_void_average_z
_smtbx_masks_void_volume
_smtbx_masks_void_count_electrons
1 0.500 -0.626 0.500 270.6 56.9
2 0.500 -0.067 1.000 270.6 56.9
